data_4082482
loop_
_publ_author_name
'Ghalib, Mohammed'
'Jones, Peter G.'
'Lysenko, Sergej'
'Heinicke, Joachim W.'

_publ_section_title
;
 Enantiomerically Pure N Chirally Substituted 1,3-Benzazaphospholes:
 Synthesis, Reactivity towardtBuLi, and Conversion to Functionalized
 Benzazaphospholes and Catalytically Useful Dihydrobenzazaphospholes
;
_journal_issue 3
_journal_name_full Organometallics
_journal_page_first 804
_journal_paper_doi 10.1021/om401184n
_journal_volume 33
_journal_year 2014
_chemical_absolute_configuration ad
_chemical_formula_sum 'C15 H18 N O P'
_chemical_formula_weight 259.27
_chemical_name_systematic
;
 ?
;
_space_group_IT_number 4
_symmetry_cell_setting monoclinic
_symmetry_space_group_name_Hall 'P 2yb'
_symmetry_space_group_name_H-M 'P 1 21 1'
_atom_sites_solution_hydrogens geom
_atom_sites_solution_primary direct
_atom_sites_solution_secondary difmap
_audit_creation_method SHELXL-97
_cell_angle_alpha 90.00
_cell_angle_beta 106.668(3)
_cell_angle_gamma 90.00
_cell_formula_units_Z 2
_cell_length_a 8.0466(2)
_cell_length_b 7.6224(2)
_cell_length_c 11.8986(3)
_cell_measurement_reflns_used 37004
_cell_measurement_temperature 100(2)
_cell_measurement_theta_max 32.7039
_cell_measurement_theta_min 2.6370
_cell_volume 699.13(3)
_computing_cell_refinement
;
CrysAlisPro, Oxford Diffraction Ltd.,
Version 1.171.33.55 (release 05-01-2010 CrysAlis171 .NET)
(compiled Jan  5 2010,16:28:46)
;
_computing_data_collection
;
CrysAlisPro, Oxford Diffraction Ltd.,
Version 1.171.33.55 (release 05-01-2010 CrysAlis171 .NET)
(compiled Jan  5 2010,16:28:46)
;
_computing_data_reduction
;
CrysAlisPro, Oxford Diffraction Ltd.,
Version 1.171.33.55 (release 05-01-2010 CrysAlis171 .NET)
(compiled Jan  5 2010,16:28:46)
;
_computing_molecular_graphics 'Siemens XP'
_computing_publication_material SHELXL-97
_computing_structure_refinement 'SHELXL-97 (Sheldrick, 1997)'
_computing_structure_solution 'SHELXS-97 (Sheldrick, 1990)'
_diffrn_ambient_temperature 100(2)
_diffrn_detector_area_resol_mean 16.1419
_diffrn_measured_fraction_theta_full 0.981
_diffrn_measured_fraction_theta_max 0.981
_diffrn_measurement_device_type 'Oxford Diffraction Xcalibur, Eos'
_diffrn_measurement_method \w-scan
_diffrn_radiation_monochromator graphite
_diffrn_radiation_source 'Enhance (Mo) X-ray Source'
_diffrn_radiation_type MoK\a
_diffrn_radiation_wavelength 0.71073
_diffrn_reflns_av_R_equivalents 0.0280
_diffrn_reflns_av_sigmaI/netI 0.0194
_diffrn_reflns_limit_h_max 12
_diffrn_reflns_limit_h_min -12
_diffrn_reflns_limit_k_max 11
_diffrn_reflns_limit_k_min -11
_diffrn_reflns_limit_l_max 17
_diffrn_reflns_limit_l_min -17
_diffrn_reflns_number 62189
_diffrn_reflns_theta_full 32.57
_diffrn_reflns_theta_max 32.57
_diffrn_reflns_theta_min 2.64
_exptl_absorpt_coefficient_mu 0.185
_exptl_absorpt_correction_T_max 1.00000
_exptl_absorpt_correction_T_min 0.95124
_exptl_absorpt_correction_type multi-scan
_exptl_absorpt_process_details
;
CrysAlisPro, Oxford Diffraction Ltd.,
Version 1.171.33.55 (release 05-01-2010 CrysAlis171 .NET)
(compiled Jan  5 2010,16:28:46)
;
_exptl_crystal_colour colourless
_exptl_crystal_density_diffrn 1.232
_exptl_crystal_density_meas ?
_exptl_crystal_density_method 'not measured'
_exptl_crystal_description tablet
_exptl_crystal_F_000 276
_exptl_crystal_size_max 0.4
_exptl_crystal_size_mid 0.3
_exptl_crystal_size_min 0.15
_refine_diff_density_max 0.325
_refine_diff_density_min -0.169
_refine_diff_density_rms 0.042
_refine_ls_abs_structure_details 'Flack H D (1983), Acta Cryst. A39, 876-881'
_refine_ls_abs_structure_Flack 0.00(5)
_refine_ls_extinction_method none
_refine_ls_goodness_of_fit_ref 1.084
_refine_ls_hydrogen_treatment mixed
_refine_ls_matrix_type full
_refine_ls_number_parameters 177
_refine_ls_number_reflns 4930
_refine_ls_number_restraints 2
_refine_ls_restrained_S_all 1.084
_refine_ls_R_factor_all 0.0276
_refine_ls_R_factor_gt 0.0250
_refine_ls_shift/su_max 0.006
_refine_ls_shift/su_mean 0.000
_refine_ls_structure_factor_coef Fsqd
_refine_ls_weighting_details 'calc w=1/[\s^2^(Fo^2^)+(0.0466P)^2^] where P=(Fo^2^+2Fc^2^)/3'
_refine_ls_weighting_scheme calc
_refine_ls_wR_factor_gt 0.0684
_refine_ls_wR_factor_ref 0.0690
_reflns_number_gt 4574
_reflns_number_total 4930
_reflns_threshold_expression >2sigma(I)
_cod_data_source_file om401184n_si_002.cif
_cod_data_source_block gresie
_cod_depositor_comments
;
The following automatic conversions were performed:

'_exptl_crystal_density_meas' value 'not measured' was changed to '?'
- the value is perceived as not measured.

Automatic conversion script
Id: cif_fix_values 3008 2015-01-20 13:52:24Z robertas 
;
_cod_original_sg_symbol_H-M 'P 21'
_cod_database_code 4082482

loop_
_symmetry_equiv_pos_as_xyz
'x, y, z'
'-x, y+1/2, -z'

loop_
_atom_site_label
_atom_site_type_symbol
_atom_site_fract_x
_atom_site_fract_y
_atom_site_fract_z
_atom_site_U_iso_or_equiv
_atom_site_adp_type
_atom_site_occupancy
_atom_site_symmetry_multiplicity
_atom_site_calc_flag
_atom_site_refinement_flags
N N 0.47095(10) 0.44374(9) 0.17699(6) 0.01590(14) Uani 1 1 d .
H01 H 0.5155(18) 0.515(2) 0.1375(12) 0.028(3) Uiso 1 1 d .
P P 0.36682(3) 0.47709(3) -0.098379(19) 0.01977(6) Uani 1 1 d D
H02 H 0.5406(17) 0.461(3) -0.0443(12) 0.047(4) Uiso 1 1 d D
H03 H 0.3523(19) 0.6315(18) -0.0432(13) 0.034(4) Uiso 1 1 d D
O O 0.05001(8) 0.76204(9) 0.51455(6) 0.01843(13) Uani 1 1 d .
C1 C 0.53365(10) 0.45863(11) 0.30438(7) 0.01460(14) Uani 1 1 d .
H1 H 0.5709 0.3398 0.3378 0.018 Uiso 1 1 calc R
C2 C 0.69131(12) 0.58002(13) 0.33568(8) 0.01976(17) Uani 1 1 d .
H2A H 0.7823 0.5306 0.3053 0.030 Uiso 1 1 calc R
H2B H 0.7351 0.5915 0.4211 0.030 Uiso 1 1 calc R
H2C H 0.6577 0.6958 0.3007 0.030 Uiso 1 1 calc R
C3 C 0.03549(13) 0.70442(14) 0.62531(9) 0.02263(18) Uani 1 1 d .
H3A H -0.0028 0.5818 0.6193 0.034 Uiso 1 1 calc R
H3B H -0.0493 0.7775 0.6485 0.034 Uiso 1 1 calc R
H3C H 0.1486 0.7143 0.6843 0.034 Uiso 1 1 calc R
C11 C 0.34620(10) 0.32654(11) 0.11847(7) 0.01296(14) Uani 1 1 d .
C12 C 0.28931(10) 0.32598(11) -0.00597(7) 0.01355(14) Uani 1 1 d .
C13 C 0.16499(11) 0.20298(12) -0.06332(8) 0.01709(16) Uani 1 1 d .
H13 H 0.1282 0.2016 -0.1467 0.021 Uiso 1 1 calc R
C14 C 0.09321(12) 0.08264(13) -0.00290(9) 0.02041(17) Uani 1 1 d .
H14 H 0.0093 -0.0001 -0.0438 0.024 Uiso 1 1 calc R
C15 C 0.14743(12) 0.08669(13) 0.11852(9) 0.02025(17) Uani 1 1 d .
H15 H 0.0980 0.0067 0.1612 0.024 Uiso 1 1 calc R
C16 C 0.27281(11) 0.20531(12) 0.17967(8) 0.01653(15) Uani 1 1 d .
H16 H 0.3088 0.2043 0.2630 0.020 Uiso 1 1 calc R
C21 C 0.39709(11) 0.52832(11) 0.35857(7) 0.01381(15) Uani 1 1 d .
C22 C 0.27742(12) 0.65569(12) 0.30156(8) 0.01730(16) Uani 1 1 d .
H22 H 0.2744 0.6926 0.2247 0.021 Uiso 1 1 calc R
C23 C 0.16334(12) 0.72844(12) 0.35633(8) 0.01788(16) Uani 1 1 d .
H23 H 0.0825 0.8147 0.3166 0.021 Uiso 1 1 calc R
C24 C 0.16587(10) 0.67645(11) 0.46885(7) 0.01457(15) Uani 1 1 d .
C25 C 0.28158(11) 0.54770(11) 0.52673(8) 0.01635(16) Uani 1 1 d .
H25 H 0.2828 0.5099 0.6030 0.020 Uiso 1 1 calc R
C26 C 0.39631(10) 0.47485(13) 0.47030(7) 0.01561(14) Uani 1 1 d .
H26 H 0.4755 0.3868 0.5093 0.019 Uiso 1 1 calc R

loop_
_atom_site_aniso_label
_atom_site_aniso_U_11
_atom_site_aniso_U_22
_atom_site_aniso_U_33
_atom_site_aniso_U_23
_atom_site_aniso_U_13
_atom_site_aniso_U_12
N 0.0197(3) 0.0168(3) 0.0117(3) -0.0014(3) 0.0052(3) -0.0052(3)
P 0.02472(11) 0.01949(10) 0.01451(10) 0.00337(9) 0.00469(8) -0.00441(9)
O 0.0197(3) 0.0196(3) 0.0173(3) 0.0000(2) 0.0075(2) 0.0032(2)
C1 0.0159(3) 0.0149(4) 0.0121(3) -0.0005(3) 0.0026(3) 0.0002(3)
C2 0.0164(4) 0.0221(4) 0.0193(4) -0.0017(3) 0.0028(3) -0.0028(3)
C3 0.0259(4) 0.0236(4) 0.0227(5) 0.0019(4) 0.0139(4) -0.0001(4)
C11 0.0134(3) 0.0121(3) 0.0144(4) -0.0008(3) 0.0057(3) 0.0005(3)
C12 0.0134(3) 0.0133(3) 0.0144(4) 0.0002(3) 0.0048(3) 0.0013(3)
C13 0.0155(3) 0.0187(4) 0.0163(4) -0.0016(3) 0.0035(3) -0.0010(3)
C14 0.0173(4) 0.0205(4) 0.0232(4) -0.0027(3) 0.0056(3) -0.0058(3)
C15 0.0215(4) 0.0192(4) 0.0230(4) 0.0008(3) 0.0110(3) -0.0045(3)
C16 0.0198(4) 0.0170(4) 0.0149(4) -0.0006(3) 0.0082(3) -0.0014(3)
C21 0.0157(3) 0.0126(3) 0.0121(4) -0.0008(3) 0.0022(3) 0.0002(3)
C22 0.0224(4) 0.0175(4) 0.0106(4) 0.0016(3) 0.0025(3) 0.0045(3)
C23 0.0202(4) 0.0175(4) 0.0137(4) 0.0009(3) 0.0012(3) 0.0053(3)
C24 0.0143(3) 0.0142(3) 0.0144(4) -0.0025(3) 0.0027(3) -0.0015(3)
C25 0.0198(4) 0.0151(3) 0.0140(4) 0.0021(3) 0.0048(3) 0.0006(3)
C26 0.0173(3) 0.0147(3) 0.0137(3) 0.0019(3) 0.0027(3) 0.0020(3)

loop_
_atom_type_symbol
_atom_type_description
_atom_type_scat_dispersion_real
_atom_type_scat_dispersion_imag
_atom_type_scat_source
C C 0.0033 0.0016 'International Tables Vol C Tables 4.2.6.8 and 6.1.1.4'
H H 0.0000 0.0000 'International Tables Vol C Tables 4.2.6.8 and 6.1.1.4'
N N 0.0061 0.0033 'International Tables Vol C Tables 4.2.6.8 and 6.1.1.4'
P P 0.1023 0.0942 'International Tables Vol C Tables 4.2.6.8 and 6.1.1.4'
O O 0.0106 0.0060 'International Tables Vol C Tables 4.2.6.8 and 6.1.1.4'

loop_
_geom_angle_atom_site_label_1
_geom_angle_atom_site_label_2
_geom_angle_atom_site_label_3
_geom_angle
C11 N C1 124.18(7)
C24 O C3 117.73(7)
N C1 C21 113.04(7)
N C1 C2 108.43(7)
C21 C1 C2 109.61(7)
N C11 C16 121.24(7)
N C11 C12 120.05(7)
C16 C11 C12 118.71(7)
C13 C12 C11 118.88(8)
C13 C12 P 116.77(6)
C11 C12 P 124.35(6)
C14 C13 C12 122.39(8)
C15 C14 C13 118.16(8)
C14 C15 C16 121.55(8)
C15 C16 C11 120.28(8)
C26 C21 C22 118.39(8)
C26 C21 C1 120.29(7)
C22 C21 C1 121.18(8)
C23 C22 C21 120.46(8)
C22 C23 C24 120.68(8)
O C24 C23 114.97(7)
O C24 C25 125.00(8)
C23 C24 C25 120.03(8)
C24 C25 C26 118.76(8)
C21 C26 C25 121.68(8)

loop_
_geom_bond_atom_site_label_1
_geom_bond_atom_site_label_2
_geom_bond_distance
N C11 1.3746(10)
N C1 1.4581(10)
P C12 1.8215(9)
O C24 1.3716(10)
O C3 1.4253(12)
C1 C21 1.5205(11)
C1 C2 1.5275(12)
C11 C16 1.4069(12)
C11 C12 1.4189(12)
C12 C13 1.3978(12)
C13 C14 1.3893(13)
C14 C15 1.3845(14)
C15 C16 1.3941(13)
C21 C26 1.3922(12)
C21 C22 1.3983(12)
C22 C23 1.3850(12)
C23 C24 1.3907(12)
C24 C25 1.3916(12)
C25 C26 1.4026(12)

loop_
_geom_hbond_atom_site_label_D
_geom_hbond_atom_site_label_H
_geom_hbond_atom_site_label_A
_geom_hbond_distance_DH
_geom_hbond_distance_HA
_geom_hbond_distance_DA
_geom_hbond_angle_DHA
N H01 P 0.862(15) 2.732(14) 3.1508(8) 111.4(11)

loop_
_geom_torsion_atom_site_label_1
_geom_torsion_atom_site_label_2
_geom_torsion_atom_site_label_3
_geom_torsion_atom_site_label_4
_geom_torsion
C11 N C1 C21 -67.64(10)
C11 N C1 C2 170.61(8)
C1 N C11 C16 -2.28(12)
C1 N C11 C12 177.84(7)
N C11 C12 C13 178.66(7)
C16 C11 C12 C13 -1.22(11)
N C11 C12 P -1.66(11)
C16 C11 C12 P 178.47(6)
C11 C12 C13 C14 0.90(13)
P C12 C13 C14 -178.81(7)
C12 C13 C14 C15 0.29(14)
C13 C14 C15 C16 -1.17(14)
C14 C15 C16 C11 0.84(14)
N C11 C16 C15 -179.49(8)
C12 C11 C16 C15 0.38(12)
N C1 C21 C26 148.49(8)
C2 C1 C21 C26 -90.43(10)
N C1 C21 C22 -35.92(11)
C2 C1 C21 C22 85.16(10)
C26 C21 C22 C23 1.10(13)
C1 C21 C22 C23 -174.58(8)
C21 C22 C23 C24 0.10(14)
C3 O C24 C23 174.69(8)
C3 O C24 C25 -5.96(13)
C22 C23 C24 O 178.16(8)
C22 C23 C24 C25 -1.23(13)
O C24 C25 C26 -178.19(8)
C23 C24 C25 C26 1.13(13)
C22 C21 C26 C25 -1.19(14)
C1 C21 C26 C25 174.52(8)
C24 C25 C26 C21 0.09(14)
